data_2201554
loop_
_publ_author_name
'\,Coruh, Ufuk'
'Akdemir, Nesuhi'
'A\~gar, Erbil'
'V\'azquez-L\'opez, Ezequiel M.'
'Erd\"onmez, Ahmet'

_publ_section_title
;
 4,4'-[2,2'-(Piperidine-1,4-diyldiethylene)di(tosylimino)]diphthalonitrile
;
_journal_issue 8
_journal_name_full 'Acta Crystallographica Section E'
_journal_page_first o896
_journal_page_last o897
_journal_paper_doi 10.1107/S1600536802012308
_journal_volume 58
_journal_year 2002
_chemical_formula_iupac 'C38 H36 N8 O4 S2'
_chemical_formula_moiety 'C38 H36 N8 O4 S2'
_chemical_formula_sum 'C38 H36 N8 O4 S2'
_chemical_formula_weight 732.89
_chemical_name_systematic
;
4,4'-[2,2'-(Piperidin-1,4-diyldiethylene)di(tosylimino)]diphthalonitrile
;
_space_group_IT_number 14
_symmetry_cell_setting monoclinic
_symmetry_space_group_name_Hall '-P 2ybc'
_symmetry_space_group_name_H-M 'P 1 21/c 1'
_atom_sites_solution_hydrogens geom
_atom_sites_solution_primary direct
_atom_sites_solution_secondary difmap
_cell_angle_alpha 90.00
_cell_angle_beta 98.052(3)
_cell_angle_gamma 90.00
_cell_formula_units_Z 2
_cell_length_a 8.4238(11)
_cell_length_b 29.217(4)
_cell_length_c 7.7120(11)
_cell_measurement_reflns_used 9948
_cell_measurement_temperature 293(2)
_cell_measurement_theta_max 28.03
_cell_measurement_theta_min 1.39
_cell_volume 1879.4(4)
_computing_cell_refinement 'SAINT (Bruker, 1998)'
_computing_data_collection 'SMART (Bruker, 1998)'
_computing_data_reduction SAINT
_computing_molecular_graphics 'ORTEP-3 (Farrugia, 1997) and PLATON (Spek, 1990)'
_computing_publication_material 'SHELXL97 and PARST (Nardelli, 1995)'
_computing_structure_refinement 'SHELXL97 (Sheldrick, 1997)'
_computing_structure_solution 'SHELXS97 (Sheldrick, 1997)'
_diffrn_ambient_temperature 293(2)
_diffrn_measured_fraction_theta_full 0.99
_diffrn_measured_fraction_theta_max 0.92
_diffrn_measurement_device_type 'Bruker CCD area-detector'
_diffrn_measurement_method '\f and \w'
_diffrn_radiation_monochromator graphite
_diffrn_radiation_source 'fine-focus sealed tube'
_diffrn_radiation_type MoK\a
_diffrn_radiation_wavelength 0.71073
_diffrn_reflns_av_R_equivalents 0.0776
_diffrn_reflns_av_sigmaI/netI 0.2298
_diffrn_reflns_limit_h_max 11
_diffrn_reflns_limit_h_min -10
_diffrn_reflns_limit_k_max 38
_diffrn_reflns_limit_k_min -33
_diffrn_reflns_limit_l_max 9
_diffrn_reflns_limit_l_min -10
_diffrn_reflns_number 9948
_diffrn_reflns_theta_full 26.3
_diffrn_reflns_theta_max 28.0
_diffrn_reflns_theta_min 1.4
_diffrn_standards_decay_% negligiable
_diffrn_standards_number 0
_exptl_absorpt_coefficient_mu 0.193
_exptl_absorpt_correction_type none
_exptl_crystal_colour colourless
_exptl_crystal_density_diffrn 1.295
_exptl_crystal_density_method 'not measured'
_exptl_crystal_description prism
_exptl_crystal_F_000 768
_exptl_crystal_size_max 0.21
_exptl_crystal_size_mid 0.19
_exptl_crystal_size_min 0.06
_refine_diff_density_max 0.22
_refine_diff_density_min -0.19
_refine_ls_extinction_method none
_refine_ls_goodness_of_fit_ref 0.722
_refine_ls_hydrogen_treatment constr
_refine_ls_matrix_type full
_refine_ls_number_parameters 235
_refine_ls_number_reflns 4124
_refine_ls_number_restraints 0
_refine_ls_restrained_S_all 0.722
_refine_ls_R_factor_all 0.2177
_refine_ls_R_factor_gt 0.0463
_refine_ls_shift/su_max <0.001
_refine_ls_shift/su_mean 0.000
_refine_ls_structure_factor_coef Fsqd
_refine_ls_weighting_details 'w = 1/[\s^2^(Fo^2^)+(0.0613P)^2^] where P = (Fo^2^+2Fc^2^)/3'
_refine_ls_weighting_scheme calc
_refine_ls_wR_factor_gt 0.1180
_refine_ls_wR_factor_ref 0.1542
_reflns_number_gt 1241
_reflns_number_total 4124
_reflns_threshold_expression I>2\s(I)
_cod_data_source_file ob6149.cif
_cod_data_source_block I
_cod_original_cell_volume 1879.4(5)
_cod_original_sg_symbol_Hall '-P 2yc'
_cod_original_sg_symbol_H-M 'P 21/c'
_cod_database_code 2201554
_cod_database_fobs_code 2201554

loop_
_symmetry_equiv_pos_as_xyz
'x, y, z'
'-x, y+1/2, -z+1/2'
'-x, -y, -z'
'x, -y-1/2, z-1/2'

loop_
_atom_site_label
_atom_site_fract_x
_atom_site_fract_y
_atom_site_fract_z
_atom_site_U_iso_or_equiv
_atom_site_adp_type
_atom_site_calc_flag
_atom_site_refinement_flags
_atom_site_occupancy
_atom_site_disorder_assembly
_atom_site_disorder_group
_atom_site_type_symbol
N3 0.1744(4) 0.57097(12) 0.7688(4) 0.0524(9) Uani d . 1 . . N
S1 0.17024(13) 0.58506(4) 0.97230(15) 0.0570(4) Uani d . 1 . . S
C16 0.1172(4) 0.52604(15) 0.7027(5) 0.0558(12) Uani d . 1 . . C
H16A 0.0660 0.5291 0.5825 0.067 Uiso calc R 1 . . H
H16B 0.0376 0.5148 0.7718 0.067 Uiso calc R 1 . . H
O1 0.3072(3) 0.61314(11) 1.0258(4) 0.0711(9) Uani d . 1 . . O
O2 0.1472(3) 0.54316(10) 1.0634(3) 0.0705(9) Uani d . 1 . . O
C13 -0.0001(5) 0.62020(17) 0.9733(5) 0.0499(11) Uani d . 1 . . C
C14 -0.1448(5) 0.59988(16) 0.9922(5) 0.0630(13) Uani d . 1 . . C
H14 -0.1525 0.5683 1.0043 0.076 Uiso calc R 1 . . H
C15 -0.2786(5) 0.6276(2) 0.9929(6) 0.0747(15) Uani d . 1 . . C
H15 -0.3754 0.6142 1.0099 0.090 Uiso calc R 1 . . H
C12 0.0092(5) 0.66656(18) 0.9483(5) 0.0629(13) Uani d . 1 . . C
H12 0.1059 0.6800 0.9317 0.075 Uiso calc R 1 . . H
C11 -0.1269(6) 0.69298(16) 0.9481(6) 0.0707(14) Uani d . 1 . . C
H11 -0.1201 0.7245 0.9331 0.085 Uiso calc R 1 . . H
C10 -0.2723(6) 0.6739(2) 0.9694(6) 0.0704(14) Uani d . 1 . . C
N4 0.3811(4) 0.50627(11) 0.6138(4) 0.0507(9) Uani d . 1 . . N
C17 0.2535(5) 0.49152(14) 0.7104(5) 0.0581(12) Uani d . 1 . . C
H17A 0.2981 0.4865 0.8318 0.070 Uiso calc R 1 . . H
H17B 0.2109 0.4626 0.6629 0.070 Uiso calc R 1 . . H
C9 -0.4191(6) 0.70290(18) 0.9696(7) 0.1034(19) Uani d . 1 . . C
H9A -0.3926 0.7344 0.9521 0.155 Uiso calc R 1 . . H
H9B -0.4585 0.6997 1.0799 0.155 Uiso calc R 1 . . H
H9C -0.5001 0.6932 0.8768 0.155 Uiso calc R 1 . . H
C19 0.5281(5) 0.48105(16) 0.6694(5) 0.0629(13) Uani d . 1 . . C
H19A 0.5102 0.4487 0.6451 0.075 Uiso calc R 1 . . H
H19B 0.5584 0.4847 0.7947 0.075 Uiso calc R 1 . . H
C18 0.3379(5) 0.50191(16) 0.4249(5) 0.0654(13) Uani d . 1 . . C
H18A 0.2414 0.5194 0.3874 0.078 Uiso calc R 1 . . H
H18B 0.3157 0.4701 0.3951 0.078 Uiso calc R 1 . . H
C1 0.2540(5) 0.71333(17) 0.2931(6) 0.0612(13) Uani d . 1 . . C
C5 0.0631(5) 0.62764(15) 0.5495(5) 0.0561(12) Uani d . 1 . . C
H5 -0.0397 0.6185 0.5650 0.067 Uiso calc R 1 . . H
C7 0.3473(5) 0.61942(14) 0.6173(5) 0.0533(11) Uani d . 1 . . C
H7 0.4363 0.6050 0.6788 0.064 Uiso calc R 1 . . H
C4 0.0825(5) 0.66206(15) 0.4334(5) 0.0561(12) Uani d . 1 . . C
H4 -0.0067 0.6763 0.3717 0.067 Uiso calc R 1 . . H
C6 0.1943(5) 0.60637(14) 0.6437(5) 0.0492(11) Uani d . 1 . . C
C8 0.3673(5) 0.65378(15) 0.5000(5) 0.0503(11) Uani d . 1 . . C
C3 0.2351(5) 0.67563(14) 0.4081(5) 0.0495(11) Uani d . 1 . . C
N2 0.6579(5) 0.67289(17) 0.4519(6) 0.1083(17) Uani d . 1 . . N
C2 0.5289(6) 0.66511(16) 0.4722(6) 0.0701(14) Uani d . 1 . . C
N1 0.2653(5) 0.74369(15) 0.2050(5) 0.0854(14) Uani d . 1 . . N

loop_
_atom_site_aniso_label
_atom_site_aniso_U_11
_atom_site_aniso_U_22
_atom_site_aniso_U_33
_atom_site_aniso_U_12
_atom_site_aniso_U_13
_atom_site_aniso_U_23
N3 0.058(2) 0.051(3) 0.051(2) -0.0012(18) 0.0150(18) 0.0000(19)
S1 0.0441(7) 0.0751(9) 0.0512(7) 0.0030(7) 0.0047(5) 0.0086(7)
C16 0.042(3) 0.063(3) 0.063(3) -0.005(2) 0.011(2) 0.011(2)
O1 0.0432(17) 0.100(3) 0.068(2) -0.0126(18) -0.0010(15) -0.0051(18)
O2 0.068(2) 0.086(3) 0.0582(19) 0.0062(17) 0.0116(16) 0.0308(17)
C13 0.041(3) 0.068(4) 0.041(2) -0.001(2) 0.008(2) 0.001(2)
C14 0.061(3) 0.062(3) 0.069(3) -0.003(3) 0.020(2) 0.014(2)
C15 0.044(3) 0.092(5) 0.091(4) 0.005(3) 0.022(3) 0.010(3)
C12 0.060(3) 0.059(4) 0.071(3) -0.011(3) 0.013(2) -0.003(3)
C11 0.077(4) 0.052(3) 0.083(4) 0.004(3) 0.014(3) 0.004(3)
C10 0.070(4) 0.072(4) 0.070(3) 0.011(3) 0.013(3) -0.001(3)
N4 0.045(2) 0.061(3) 0.045(2) 0.0115(18) 0.0055(18) 0.0110(18)
C17 0.059(3) 0.059(3) 0.057(3) -0.001(2) 0.011(2) 0.008(2)
C9 0.082(4) 0.090(5) 0.140(5) 0.035(3) 0.021(4) -0.004(4)
C19 0.058(3) 0.081(4) 0.049(3) 0.016(3) 0.008(2) 0.014(2)
C18 0.050(3) 0.087(4) 0.058(3) 0.009(3) 0.003(2) 0.013(3)
C1 0.066(3) 0.055(4) 0.061(3) -0.007(3) 0.001(3) 0.000(3)
C5 0.041(3) 0.067(3) 0.060(3) 0.004(2) 0.009(2) 0.006(3)
C7 0.047(3) 0.050(3) 0.064(3) 0.008(2) 0.012(2) -0.001(2)
C4 0.056(3) 0.063(3) 0.049(3) 0.004(2) 0.002(2) 0.011(2)
C6 0.056(3) 0.051(3) 0.043(3) 0.002(2) 0.015(2) 0.000(2)
C8 0.051(3) 0.048(3) 0.054(3) -0.006(2) 0.016(2) 0.001(2)
C3 0.060(3) 0.047(3) 0.043(3) 0.000(2) 0.010(2) 0.001(2)
N2 0.062(3) 0.134(5) 0.132(4) -0.011(3) 0.023(3) 0.031(3)
C2 0.066(3) 0.068(4) 0.077(3) -0.002(3) 0.014(3) 0.017(3)
N1 0.102(3) 0.069(3) 0.081(3) -0.014(3) -0.001(3) 0.020(2)

loop_
_atom_type_symbol
_atom_type_description
_atom_type_scat_dispersion_real
_atom_type_scat_dispersion_imag
_atom_type_scat_source
C C 0.0030 0.0020 'International Tables Vol C Tables 4.2.6.8 and 6.1.1.4'
H H 0.0000 0.0000 'International Tables Vol C Tables 4.2.6.8 and 6.1.1.4'
N N 0.0060 0.0030 'International Tables Vol C Tables 4.2.6.8 and 6.1.1.4'
O O 0.0110 0.0060 'International Tables Vol C Tables 4.2.6.8 and 6.1.1.4'
S S 0.1250 0.1230 'International Tables Vol C Tables 4.2.6.8 and 6.1.1.4'

loop_
_geom_angle_atom_site_label_1
_geom_angle_atom_site_label_2
_geom_angle_atom_site_label_3
_geom_angle_site_symmetry_1
_geom_angle_site_symmetry_3
_geom_angle
_geom_angle_publ_flag
C6 N3 C16 . . 118.3(3) yes
C6 N3 S1 . . 119.0(3) yes
C16 N3 S1 . . 120.8(3) yes
O1 S1 O2 . . 120.41(18) yes
O1 S1 N3 . . 107.37(18) yes
O2 S1 N3 . . 106.16(18) yes
O1 S1 C13 . . 106.8(2) yes
O2 S1 C13 . . 109.1(2) yes
N3 S1 C13 . . 106.16(17) yes
N3 C16 C17 . . 111.7(3) ?
N3 C16 H16A . . 109.3 ?
C17 C16 H16A . . 109.3 ?
N3 C16 H16B . . 109.3 ?
C17 C16 H16B . . 109.3 ?
H16A C16 H16B . . 107.9 ?
C12 C13 C14 . . 120.5(4) ?
C12 C13 S1 . . 120.7(3) ?
C14 C13 S1 . . 118.7(4) ?
C13 C14 C15 . . 118.6(4) ?
C13 C14 H14 . . 120.7 ?
C15 C14 H14 . . 120.7 ?
C10 C15 C14 . . 122.0(4) ?
C10 C15 H15 . . 119.0 ?
C14 C15 H15 . . 119.0 ?
C13 C12 C11 . . 119.2(4) ?
C13 C12 H12 . . 120.4 ?
C11 C12 H12 . . 120.4 ?
C10 C11 C12 . . 121.7(5) ?
C10 C11 H11 . . 119.1 ?
C12 C11 H11 . . 119.1 ?
C15 C10 C11 . . 117.9(4) ?
C15 C10 C9 . . 120.8(5) ?
C11 C10 C9 . . 121.3(5) ?
C19 N4 C17 . . 111.0(3) ?
C19 N4 C18 . . 109.5(3) ?
C17 N4 C18 . . 112.8(3) ?
N4 C17 C16 . . 113.0(3) ?
N4 C17 H17A . . 109.0 ?
C16 C17 H17A . . 109.0 ?
N4 C17 H17B . . 109.0 ?
C16 C17 H17B . . 109.0 ?
H17A C17 H17B . . 107.8 ?
C10 C9 H9A . . 109.5 ?
C10 C9 H9B . . 109.5 ?
H9A C9 H9B . . 109.5 ?
C10 C9 H9C . . 109.5 ?
H9A C9 H9C . . 109.5 ?
H9B C9 H9C . . 109.5 ?
N4 C19 C18 . 3_666 110.7(3) ?
N4 C19 H19A . . 109.5 ?
C18 C19 H19A 3_666 . 109.5 ?
N4 C19 H19B . . 109.5 ?
C18 C19 H19B 3_666 . 109.5 ?
H19A C19 H19B . . 108.1 ?
N4 C18 C19 . 3_666 110.7(3) ?
N4 C18 H18A . . 109.5 ?
C19 C18 H18A 3_666 . 109.5 ?
N4 C18 H18B . . 109.5 ?
C19 C18 H18B 3_666 . 109.5 ?
H18A C18 H18B . . 108.1 ?
N1 C1 C3 . . 177.9(5) ?
C4 C5 C6 . . 120.9(4) ?
C4 C5 H5 . . 119.6 ?
C6 C5 H5 . . 119.6 ?
C8 C7 C6 . . 119.9(4) ?
C8 C7 H7 . . 120.1 ?
C6 C7 H7 . . 120.1 ?
C5 C4 C3 . . 120.0(4) ?
C5 C4 H4 . . 120.0 ?
C3 C4 H4 . . 120.0 ?
C5 C6 C7 . . 119.4(4) ?
C5 C6 N3 . . 121.0(4) ?
C7 C6 N3 . . 119.6(4) ?
C7 C8 C3 . . 120.5(4) ?
C7 C8 C2 . . 117.9(4) ?
C3 C8 C2 . . 121.6(4) ?
C4 C3 C8 . . 119.3(4) ?
C4 C3 C1 . . 119.4(4) ?
C8 C3 C1 . . 121.2(4) ?
N2 C2 C8 . . 178.1(5) ?

loop_
_geom_bond_atom_site_label_1
_geom_bond_atom_site_label_2
_geom_bond_site_symmetry_2
_geom_bond_distance
_geom_bond_publ_flag
N3 C6 . 1.440(5) yes
N3 C16 . 1.465(5) yes
N3 S1 . 1.628(3) yes
S1 O1 . 1.429(3) yes
S1 O2 . 1.438(3) yes
S1 C13 . 1.765(4) yes
C16 C17 . 1.523(5) yes
C16 H16A . 0.9700 ?
C16 H16B . 0.9700 ?
C13 C12 . 1.372(5) ?
C13 C14 . 1.382(5) ?
C14 C15 . 1.388(6) ?
C14 H14 . 0.9300 ?
C15 C10 . 1.368(6) ?
C15 H15 . 0.9300 ?
C12 C11 . 1.382(6) ?
C12 H12 . 0.9300 ?
C11 C10 . 1.376(6) ?
C11 H11 . 0.9300 ?
C10 C9 . 1.499(6) yes
N4 C19 . 1.453(4) yes
N4 C17 . 1.456(4) yes
N4 C18 . 1.456(5) yes
C17 H17A . 0.9700 ?
C17 H17B . 0.9700 ?
C9 H9A . 0.9600 ?
C9 H9B . 0.9600 ?
C9 H9C . 0.9600 ?
C19 C18 3_666 1.511(5) ?
C19 H19A . 0.9700 ?
C19 H19B . 0.9700 ?
C18 C19 3_666 1.511(5) ?
C18 H18A . 0.9700 ?
C18 H18B . 0.9700 ?
C1 N1 . 1.130(5) yes
C1 C3 . 1.437(6) ?
C5 C4 . 1.372(5) ?
C5 C6 . 1.382(5) ?
C5 H5 . 0.9300 ?
C7 C8 . 1.378(5) ?
C7 C6 . 1.386(5) ?
C7 H7 . 0.9300 ?
C4 C3 . 1.385(5) ?
C4 H4 . 0.9300 ?
C8 C3 . 1.389(5) ?
C8 C2 . 1.446(6) ?
N2 C2 . 1.142(5) yes

loop_
_geom_hbond_atom_site_label_D
_geom_hbond_atom_site_label_H
_geom_hbond_atom_site_label_A
_geom_hbond_site_symmetry_A
_geom_hbond_distance_DH
_geom_hbond_distance_HA
_geom_hbond_distance_DA
_geom_hbond_angle_DHA
_geom_hbond_publ_flag
C7 H7 N4 . 0.93 2.95 3.319(5) 105 yes
C15 H15 O1 1_455 0.93 2.69 3.559(5) 155 yes
C18 H18A O2 1_554 0.97 2.60 3.248(5) 123 yes

loop_
_geom_torsion_atom_site_label_1
_geom_torsion_atom_site_label_2
_geom_torsion_atom_site_label_3
_geom_torsion_atom_site_label_4
_geom_torsion_site_symmetry_4
_geom_torsion
C6 N3 S1 O1 . -50.7(3)
C16 N3 S1 O1 . 145.4(3)
C6 N3 S1 O2 . 179.3(3)
C16 N3 S1 O2 . 15.4(3)
C6 N3 S1 C13 . 63.2(3)
C16 N3 S1 C13 . -100.6(3)
C6 N3 C16 C17 . 101.9(4)
S1 N3 C16 C17 . -94.2(4)
O1 S1 C13 C12 . 26.9(4)
O2 S1 C13 C12 . 158.5(3)
N3 S1 C13 C12 . -87.4(4)
O1 S1 C13 C14 . -155.8(3)
O2 S1 C13 C14 . -24.2(4)
N3 S1 C13 C14 . 89.9(3)
C12 C13 C14 C15 . -2.7(6)
S1 C13 C14 C15 . 180.0(3)
C13 C14 C15 C10 . 2.3(7)
C14 C13 C12 C11 . 2.1(6)
S1 C13 C12 C11 . 179.3(3)
C13 C12 C11 C10 . -1.1(7)
C14 C15 C10 C11 . -1.3(7)
C14 C15 C10 C9 . 179.5(5)
C12 C11 C10 C15 . 0.6(7)
C12 C11 C10 C9 . 179.8(4)
C19 N4 C17 C16 . 161.3(4)
C18 N4 C17 C16 . -75.4(4)
N3 C16 C17 N4 . -57.3(5)
C17 N4 C19 C18 3_666 -177.2(4)
C18 N4 C19 C18 3_666 57.6(5)
C19 N4 C18 C19 3_666 -57.6(5)
C17 N4 C18 C19 3_666 178.3(3)
C6 C5 C4 C3 . 0.6(6)
C4 C5 C6 C7 . -1.4(6)
C4 C5 C6 N3 . 178.5(4)
C8 C7 C6 C5 . 1.0(6)
C8 C7 C6 N3 . -178.9(4)
C16 N3 C6 C5 . 72.7(5)
S1 N3 C6 C5 . -91.5(4)
C16 N3 C6 C7 . -107.4(4)
S1 N3 C6 C7 . 88.4(4)
C6 C7 C8 C3 . 0.2(6)
C6 C7 C8 C2 . -177.8(4)
C5 C4 C3 C8 . 0.6(6)
C5 C4 C3 C1 . -176.7(4)
C7 C8 C3 C4 . -1.0(6)
C2 C8 C3 C4 . 177.0(4)
C7 C8 C3 C1 . 176.3(4)
C2 C8 C3 C1 . -5.8(6)
